data_7228776
loop_
_publ_author_name
'Krueger, Erika L.'
'Sinha, Abhijeet S.'
'Desper, John'
'Aaker\"oy, Christer B.'

_publ_section_title
;
 Exploring binding preferences in co-crystals of conformationally flexible
 multitopic ligands
;
_journal_name_full CrystEngComm
_journal_paper_doi 10.1039/C7CE01177F
_journal_year 2017
_chemical_formula_moiety
;
(C12 H10 N4 O)2 (C6 H10 O4) (H2 O)2
;
_chemical_formula_sum 'C30 H34 N8 O8'
_chemical_formula_weight 634.65
_chemical_name_systematic
;
EK-D-Adp [(4-pyridyl)-CONH-N=CH-(2-pyridyl)]2, HOOC-(CH2)4-COOH dihydrate
;
_space_group_IT_number 2
_symmetry_cell_setting triclinic
_symmetry_space_group_name_Hall '-P 1'
_symmetry_space_group_name_H-M 'P -1'
_atom_sites_solution_hydrogens geom
_atom_sites_solution_primary direct
_atom_sites_solution_secondary difmap
_audit_creation_method SHELXL-97
_audit_update_record
;
2016-05-09 deposited with the CCDC.
2017-07-18 downloaded from the CCDC.
;
_cell_angle_alpha 97.862(4)
_cell_angle_beta 101.861(3)
_cell_angle_gamma 104.541(3)
_cell_formula_units_Z 1
_cell_length_a 6.5986(6)
_cell_length_b 8.0173(8)
_cell_length_c 15.3396(14)
_cell_measurement_reflns_used 8837
_cell_measurement_temperature 120(2)
_cell_measurement_theta_max 33.15
_cell_measurement_theta_min 2.68
_cell_volume 753.39(12)
_computing_cell_refinement 'Bruker SAINT'
_computing_data_collection 'Bruker APEX2'
_computing_data_reduction 'Bruker SAINT'
_computing_molecular_graphics 'Bruker SHELXTL'
_computing_publication_material 'Bruker SHELXTL'
_computing_structure_refinement 'SHELXL-97 (Sheldrick, 2008)'
_computing_structure_solution 'SHELXS-97 (Sheldrick, 2008)'
_diffrn_ambient_temperature 120(2)
_diffrn_measured_fraction_theta_full 0.999
_diffrn_measured_fraction_theta_max 0.887
_diffrn_measurement_device_type 'Bruker APEX-II CCD'
_diffrn_measurement_method '\f and \w scans'
_diffrn_radiation_monochromator graphite
_diffrn_radiation_source 'fine-focus sealed tube'
_diffrn_radiation_type MoK\a
_diffrn_radiation_wavelength 0.71073
_diffrn_reflns_av_R_equivalents 0.0224
_diffrn_reflns_av_sigmaI/netI 0.0240
_diffrn_reflns_limit_h_max 10
_diffrn_reflns_limit_h_min -10
_diffrn_reflns_limit_k_max 11
_diffrn_reflns_limit_k_min -12
_diffrn_reflns_limit_l_max 23
_diffrn_reflns_limit_l_min -22
_diffrn_reflns_number 18394
_diffrn_reflns_theta_full 30.00
_diffrn_reflns_theta_max 33.17
_diffrn_reflns_theta_min 1.38
_exptl_absorpt_coefficient_mu 0.104
_exptl_absorpt_correction_T_max 0.9897
_exptl_absorpt_correction_T_min 0.9557
_exptl_absorpt_correction_type multi-scan
_exptl_absorpt_process_details SADABS
_exptl_crystal_colour colourless
_exptl_crystal_density_diffrn 1.399
_exptl_crystal_density_method 'not measured'
_exptl_crystal_description plate
_exptl_crystal_F_000 334
_exptl_crystal_size_max 0.44
_exptl_crystal_size_mid 0.24
_exptl_crystal_size_min 0.10
_refine_diff_density_max 0.414
_refine_diff_density_min -0.260
_refine_diff_density_rms 0.057
_refine_ls_extinction_method none
_refine_ls_goodness_of_fit_ref 1.058
_refine_ls_hydrogen_treatment mixed
_refine_ls_matrix_type full
_refine_ls_number_parameters 220
_refine_ls_number_reflns 5103
_refine_ls_number_restraints 0
_refine_ls_restrained_S_all 1.058
_refine_ls_R_factor_all 0.0528
_refine_ls_R_factor_gt 0.0426
_refine_ls_shift/su_max 0.000
_refine_ls_shift/su_mean 0.000
_refine_ls_structure_factor_coef Fsqd
_refine_ls_weighting_details 'calc w=1/[\s^2^(Fo^2^)+(0.0800P)^2^+0.1000P] where P=(Fo^2^+2Fc^2^)/3'
_refine_ls_weighting_scheme calc
_refine_ls_wR_factor_gt 0.1230
_refine_ls_wR_factor_ref 0.1329
_reflns_number_gt 4166
_reflns_number_total 5103
_reflns_threshold_expression >2sigma(I)
_cod_data_source_file c7ce01177f2.cif
_cod_data_source_block 42Adp2H2O
_cod_depositor_comments
;
The following automatic conversions were performed:

'_symmetry_cell_setting' value 'Triclinic' changed to 'triclinic'
according to
/home/data/users/saulius/crontab/automatic-downloads/rss-feeds/RSC/lib/dictionaries/cif_core.dic
dictionary named 'cif_core.dic' version 2.4.2 from 2011-04-26.

Automatic conversion script
Id: cif_fix_values 4973 2017-02-22 13:04:09Z antanas 
;
_cod_original_sg_symbol_H-M P-1
_cod_database_code 7228776

loop_
_symmetry_equiv_pos_as_xyz
'x, y, z'
'-x, -y, -z'

loop_
_atom_site_label
_atom_site_type_symbol
_atom_site_fract_x
_atom_site_fract_y
_atom_site_fract_z
_atom_site_U_iso_or_equiv
_atom_site_adp_type
_atom_site_occupancy
_atom_site_symmetry_multiplicity
_atom_site_calc_flag
_atom_site_refinement_flags
O1W O 0.93923(11) 0.13694(11) 0.38641(5) 0.02556(17) Uani 1 1 d .
H1A H 0.844(2) 0.1615(19) 0.4142(10) 0.031 Uiso 1 1 d .
H1B H 0.911(2) 0.1660(19) 0.3348(11) 0.031 Uiso 1 1 d .
N11 N 0.38911(13) 0.56620(11) 0.71395(6) 0.01949(17) Uani 1 1 d .
C12 C 0.58841(15) 0.59497(12) 0.70082(6) 0.01835(18) Uani 1 1 d .
H12 H 0.7016 0.6897 0.7401 0.022 Uiso 1 1 calc R
C13 C 0.63551(14) 0.49186(12) 0.63229(6) 0.01665(17) Uani 1 1 d .
H13 H 0.7784 0.5165 0.6244 0.020 Uiso 1 1 calc R
C14 C 0.47234(13) 0.35245(11) 0.57525(6) 0.01468(16) Uani 1 1 d .
C15 C 0.26489(14) 0.32170(13) 0.58893(7) 0.01903(18) Uani 1 1 d .
H15 H 0.1490 0.2270 0.5512 0.023 Uiso 1 1 calc R
C16 C 0.23122(15) 0.43236(13) 0.65882(7) 0.02098(19) Uani 1 1 d .
H16 H 0.0895 0.4120 0.6678 0.025 Uiso 1 1 calc R
C17 C 0.53370(13) 0.24287(11) 0.50348(6) 0.01490(17) Uani 1 1 d .
N17 N 0.36812(12) 0.13247(10) 0.43735(5) 0.01606(16) Uani 1 1 d .
H17 H 0.231(2) 0.1387(17) 0.4298(9) 0.019 Uiso 1 1 d .
O17 O 0.72473(10) 0.25603(9) 0.50720(5) 0.02093(16) Uani 1 1 d .
N21 N 0.10710(13) -0.30734(11) 0.18275(6) 0.02021(17) Uani 1 1 d .
C22 C 0.28822(14) -0.18834(12) 0.23458(6) 0.01650(17) Uani 1 1 d .
C23 C 0.49347(15) -0.17944(12) 0.22141(7) 0.01931(18) Uani 1 1 d .
H23 H 0.6174 -0.0920 0.2592 0.023 Uiso 1 1 calc R
C24 C 0.51338(16) -0.30007(13) 0.15246(7) 0.02219(19) Uani 1 1 d .
H24 H 0.6509 -0.2971 0.1418 0.027 Uiso 1 1 calc R
C25 C 0.32781(17) -0.42537(13) 0.09926(7) 0.0235(2) Uani 1 1 d .
H25 H 0.3357 -0.5108 0.0516 0.028 Uiso 1 1 calc R
C26 C 0.13043(16) -0.42364(13) 0.11690(7) 0.0225(2) Uani 1 1 d .
H26 H 0.0043 -0.5101 0.0801 0.027 Uiso 1 1 calc R
C27 C 0.25489(15) -0.07005(12) 0.30836(6) 0.01818(18) Uani 1 1 d .
H27 H 0.1126 -0.0684 0.3106 0.022 Uiso 1 1 calc R
N27 N 0.41702(12) 0.03078(10) 0.36967(5) 0.01656(16) Uani 1 1 d .
C31 C 0.21609(14) 0.81888(12) 0.86106(7) 0.01801(18) Uani 1 1 d .
O31 O 0.36985(12) 0.74190(11) 0.86603(5) 0.02722(18) Uani 1 1 d .
H31 H 0.361(2) 0.680(2) 0.8059(11) 0.033 Uiso 1 1 d .
O32 O 0.08965(11) 0.81521(11) 0.79030(5) 0.02525(17) Uani 1 1 d .
C32 C 0.21064(14) 0.91459(13) 0.95148(6) 0.01920(18) Uani 1 1 d .
H32A H 0.3272 1.0273 0.9687 0.023 Uiso 1 1 calc R
H32B H 0.2416 0.8435 0.9978 0.023 Uiso 1 1 calc R
C33 C -0.00258(14) 0.95251(13) 0.95327(6) 0.01946(18) Uani 1 1 d .
H33A H -0.1203 0.8405 0.9361 0.023 Uiso 1 1 calc R
H33B H -0.0336 1.0257 0.9081 0.023 Uiso 1 1 calc R

loop_
_atom_site_aniso_label
_atom_site_aniso_U_11
_atom_site_aniso_U_22
_atom_site_aniso_U_33
_atom_site_aniso_U_23
_atom_site_aniso_U_13
_atom_site_aniso_U_12
O1W 0.0183(3) 0.0432(5) 0.0172(4) 0.0018(3) 0.0054(3) 0.0140(3)
N11 0.0211(3) 0.0219(4) 0.0167(4) 0.0003(3) 0.0053(3) 0.0098(3)
C12 0.0198(4) 0.0166(4) 0.0177(4) 0.0002(3) 0.0043(3) 0.0056(3)
C13 0.0161(3) 0.0171(4) 0.0166(4) 0.0011(3) 0.0046(3) 0.0051(3)
C14 0.0157(3) 0.0160(4) 0.0135(4) 0.0019(3) 0.0044(3) 0.0065(3)
C15 0.0153(3) 0.0233(4) 0.0164(4) -0.0010(3) 0.0038(3) 0.0045(3)
C16 0.0176(4) 0.0277(5) 0.0181(4) -0.0002(3) 0.0059(3) 0.0089(3)
C17 0.0162(3) 0.0151(4) 0.0138(4) 0.0015(3) 0.0046(3) 0.0053(3)
N17 0.0155(3) 0.0174(3) 0.0146(4) -0.0016(3) 0.0036(3) 0.0063(3)
O17 0.0152(3) 0.0253(4) 0.0207(3) -0.0023(3) 0.0057(2) 0.0055(2)
N21 0.0204(3) 0.0196(4) 0.0173(4) -0.0004(3) 0.0019(3) 0.0042(3)
C22 0.0192(4) 0.0156(4) 0.0140(4) 0.0009(3) 0.0034(3) 0.0055(3)
C23 0.0196(4) 0.0185(4) 0.0181(4) 0.0005(3) 0.0044(3) 0.0043(3)
C24 0.0250(4) 0.0238(5) 0.0200(5) 0.0024(3) 0.0086(4) 0.0095(4)
C25 0.0322(5) 0.0212(4) 0.0171(4) -0.0005(3) 0.0076(4) 0.0091(4)
C26 0.0261(4) 0.0202(4) 0.0156(4) -0.0020(3) 0.0012(4) 0.0030(3)
C27 0.0182(4) 0.0178(4) 0.0179(4) 0.0000(3) 0.0045(3) 0.0059(3)
N27 0.0193(3) 0.0160(3) 0.0147(4) -0.0001(3) 0.0050(3) 0.0066(3)
C31 0.0159(4) 0.0187(4) 0.0189(4) 0.0005(3) 0.0057(3) 0.0048(3)
O31 0.0271(3) 0.0372(4) 0.0191(4) -0.0046(3) 0.0040(3) 0.0191(3)
O32 0.0225(3) 0.0375(4) 0.0162(3) 0.0017(3) 0.0046(3) 0.0116(3)
C32 0.0187(4) 0.0230(4) 0.0159(4) -0.0012(3) 0.0039(3) 0.0090(3)
C33 0.0176(4) 0.0236(4) 0.0169(4) -0.0014(3) 0.0039(3) 0.0087(3)

loop_
_atom_type_symbol
_atom_type_description
_atom_type_scat_dispersion_real
_atom_type_scat_dispersion_imag
_atom_type_scat_source
C C 0.0033 0.0016 'International Tables Vol C Tables 4.2.6.8 and 6.1.1.4'
H H 0.0000 0.0000 'International Tables Vol C Tables 4.2.6.8 and 6.1.1.4'
N N 0.0061 0.0033 'International Tables Vol C Tables 4.2.6.8 and 6.1.1.4'
O O 0.0106 0.0060 'International Tables Vol C Tables 4.2.6.8 and 6.1.1.4'

loop_
_geom_angle_atom_site_label_1
_geom_angle_atom_site_label_2
_geom_angle_atom_site_label_3
_geom_angle
_geom_angle_site_symmetry_1
_geom_angle_site_symmetry_3
H1A O1W H1B 106.3(14) . .
C16 N11 C12 118.42(8) . .
N11 C12 C13 122.42(8) . .
N11 C12 H12 118.8 . .
C13 C12 H12 118.8 . .
C12 C13 C14 119.31(8) . .
C12 C13 H13 120.3 . .
C14 C13 H13 120.3 . .
C13 C14 C15 118.43(8) . .
C13 C14 C17 116.99(7) . .
C15 C14 C17 124.57(8) . .
C16 C15 C14 118.55(8) . .
C16 C15 H15 120.7 . .
C14 C15 H15 120.7 . .
N11 C16 C15 122.87(8) . .
N11 C16 H16 118.6 . .
C15 C16 H16 118.6 . .
O17 C17 N17 123.87(8) . .
O17 C17 C14 120.23(8) . .
N17 C17 C14 115.90(7) . .
C17 N17 N27 117.87(7) . .
C17 N17 H17 122.4(8) . .
N27 N17 H17 118.6(8) . .
C26 N21 C22 116.80(8) . .
N21 C22 C23 123.26(8) . .
N21 C22 C27 114.58(8) . .
C23 C22 C27 122.13(8) . .
C24 C23 C22 118.89(9) . .
C24 C23 H23 120.6 . .
C22 C23 H23 120.6 . .
C23 C24 C25 118.41(9) . .
C23 C24 H24 120.8 . .
C25 C24 H24 120.8 . .
C24 C25 C26 118.74(9) . .
C24 C25 H25 120.6 . .
C26 C25 H25 120.6 . .
N21 C26 C25 123.88(9) . .
N21 C26 H26 118.1 . .
C25 C26 H26 118.1 . .
N27 C27 C22 119.96(8) . .
N27 C27 H27 120.0 . .
C22 C27 H27 120.0 . .
C27 N27 N17 115.40(7) . .
O32 C31 O31 123.75(9) . .
O32 C31 C32 122.71(8) . .
O31 C31 C32 113.54(8) . .
C31 O31 H31 109.2(9) . .
C31 C32 C33 114.27(8) . .
C31 C32 H32A 108.7 . .
C33 C32 H32A 108.7 . .
C31 C32 H32B 108.7 . .
C33 C32 H32B 108.7 . .
H32A C32 H32B 107.6 . .
C32 C33 C33 111.43(9) . 2_577
C32 C33 H33A 109.3 . .
C33 C33 H33A 109.3 2_577 .
C32 C33 H33B 109.3 . .
C33 C33 H33B 109.3 2_577 .
H33A C33 H33B 108.0 . .

loop_
_geom_bond_atom_site_label_1
_geom_bond_atom_site_label_2
_geom_bond_distance
_geom_bond_site_symmetry_2
O1W H1A 0.873(15) .
O1W H1B 0.853(16) .
N11 C16 1.3342(12) .
N11 C12 1.3389(12) .
C12 C13 1.3823(12) .
C12 H12 0.9500 .
C13 C14 1.3838(12) .
C13 H13 0.9500 .
C14 C15 1.3933(12) .
C14 C17 1.4983(12) .
C15 C16 1.3866(13) .
C15 H15 0.9500 .
C16 H16 0.9500 .
C17 O17 1.2269(10) .
C17 N17 1.3489(11) .
N17 N27 1.3729(10) .
N17 H17 0.905(13) .
N21 C26 1.3385(12) .
N21 C22 1.3417(11) .
C22 C23 1.3958(13) .
C22 C27 1.4636(12) .
C23 C24 1.3829(13) .
C23 H23 0.9500 .
C24 C25 1.3862(14) .
C24 H24 0.9500 .
C25 C26 1.3867(14) .
C25 H25 0.9500 .
C26 H26 0.9500 .
C27 N27 1.2754(12) .
C27 H27 0.9500 .
C31 O32 1.2172(12) .
C31 O31 1.3083(11) .
C31 C32 1.5023(13) .
O31 H31 0.970(16) .
C32 C33 1.5170(12) .
C32 H32A 0.9900 .
C32 H32B 0.9900 .
C33 C33 1.5180(18) 2_577
C33 H33A 0.9900 .
C33 H33B 0.9900 .

loop_
_geom_torsion_atom_site_label_1
_geom_torsion_atom_site_label_2
_geom_torsion_atom_site_label_3
_geom_torsion_atom_site_label_4
_geom_torsion
_geom_torsion_site_symmetry_4
C16 N11 C12 C13 0.30(15) .
N11 C12 C13 C14 -0.59(15) .
C12 C13 C14 C15 0.33(14) .
C12 C13 C14 C17 -178.71(8) .
C13 C14 C15 C16 0.19(14) .
C17 C14 C15 C16 179.15(8) .
C12 N11 C16 C15 0.26(15) .
C14 C15 C16 N11 -0.51(16) .
C13 C14 C17 O17 13.69(13) .
C15 C14 C17 O17 -165.28(9) .
C13 C14 C17 N17 -166.58(8) .
C15 C14 C17 N17 14.45(13) .
O17 C17 N17 N27 -0.92(14) .
C14 C17 N17 N27 179.37(7) .
C26 N21 C22 C23 1.38(14) .
C26 N21 C22 C27 -177.07(8) .
N21 C22 C23 C24 -0.88(15) .
C27 C22 C23 C24 177.46(9) .
C22 C23 C24 C25 -0.11(15) .
C23 C24 C25 C26 0.50(15) .
C22 N21 C26 C25 -0.96(15) .
C24 C25 C26 N21 0.04(16) .
N21 C22 C27 N27 169.78(9) .
C23 C22 C27 N27 -8.69(15) .
C22 C27 N27 N17 -178.02(8) .
C17 N17 N27 C27 -179.35(8) .
O32 C31 C32 C33 19.59(14) .
O31 C31 C32 C33 -160.89(9) .
C31 C32 C33 C33 179.40(10) 2_577
